data_1543350
loop_
_publ_author_name
'Naaz, Y. Aamina'
'Savithri, Jothinathan Sathiya'
'Rajakumar, Perumal'
'SubbiahPandi, A.'

_publ_section_title
;
 3',6'-Bis(diethylamino)-2-(prop-2-ynyl)spiro[isoindoline-1,9'-xanthen]-3-one
;
_journal_coeditor_code SU4041
_journal_issue 5
_journal_name_full IUCrData
_journal_page_first x160772
_journal_paper_doi 10.1107/S2414314616007720
_journal_volume 1
_journal_year 2016
_chemical_formula_iupac 'C31 H33 N3 O2'
_chemical_formula_moiety 'C31 H33 N3 O2'
_chemical_formula_sum 'C31 H33 N3 O2'
_chemical_formula_weight 479.60
_chemical_name_systematic
;
3',6'-Bis(diethylamino)-2-(prop-2-ynyl)spiro[isoindoline-1,9'-xanthen]-3-one
;
_space_group_crystal_system monoclinic
_space_group_IT_number 14
_space_group_name_Hall '-P 2ybc'
_space_group_name_H-M_alt 'P 1 21/c 1'
_symmetry_space_group_name_Hall '-P 2ybc'
_symmetry_space_group_name_H-M 'P 1 21/c 1'
_atom_sites_solution_hydrogens geom
_atom_sites_solution_primary direct
_atom_sites_solution_secondary difmap
_audit_creation_method SHELXL-2014/7
_cell_angle_alpha 90
_cell_angle_beta 97.645(2)
_cell_angle_gamma 90
_cell_formula_units_Z 4
_cell_length_a 18.0701(8)
_cell_length_b 16.2611(7)
_cell_length_c 9.0801(4)
_cell_measurement_reflns_used 3350
_cell_measurement_temperature 293(2)
_cell_measurement_theta_max 24.99
_cell_measurement_theta_min 2.27
_cell_volume 2644.4(2)
_computing_cell_refinement
;
APEX2 and SAINT (Bruker, 2004)
;
_computing_data_collection
;
APEX2 (Bruker, 2004)
;
_computing_data_reduction
;
SAINT and XPREP (Bruker, 2004)
;
_computing_molecular_graphics
;
PLATON (Spek, 2009)
;
_computing_publication_material
;
SHELXL2014 (Sheldrick, 2015) and PLATON (Spek, 2009)
;
_computing_structure_refinement
;
SHELXL2014 (Sheldrick, 2015)
;
_computing_structure_solution
;
SHELXS97 (Sheldrick, 2008)
;
_diffrn_ambient_temperature 293(2)
_diffrn_measured_fraction_theta_full 0.999
_diffrn_measured_fraction_theta_max 0.999
_diffrn_measurement_device_type 'Bruker Kappa APEXII CCD'
_diffrn_measurement_method '\w and \f scan'
_diffrn_radiation_type MoK\a
_diffrn_radiation_wavelength 0.71073
_diffrn_reflns_av_R_equivalents 0.0367
_diffrn_reflns_limit_h_max 21
_diffrn_reflns_limit_h_min -21
_diffrn_reflns_limit_k_max 19
_diffrn_reflns_limit_k_min -19
_diffrn_reflns_limit_l_max 10
_diffrn_reflns_limit_l_min -10
_diffrn_reflns_number 40635
_diffrn_reflns_theta_full 24.994
_diffrn_reflns_theta_max 24.994
_diffrn_reflns_theta_min 2.274
_exptl_absorpt_coefficient_mu 0.076
_exptl_absorpt_correction_T_max 0.985
_exptl_absorpt_correction_T_min 0.977
_exptl_absorpt_correction_type multi-scan
_exptl_absorpt_process_details
;
(SADABS; Bruker, 2004)
;
_exptl_crystal_colour pink
_exptl_crystal_density_diffrn 1.205
_exptl_crystal_description block
_exptl_crystal_F_000 1024
_exptl_crystal_size_max 0.350
_exptl_crystal_size_mid 0.250
_exptl_crystal_size_min 0.200
_refine_diff_density_max 0.379
_refine_diff_density_min -0.183
_refine_ls_extinction_coef 0.0061(8)
_refine_ls_extinction_expression Fc^*^=kFc[1+0.001xFc^2^\l^3^/sin(2\q)]^-1/4^
_refine_ls_extinction_method
;
SHELXL2014 (Sheldrick, 2015)
;
_refine_ls_goodness_of_fit_ref 1.094
_refine_ls_hydrogen_treatment constr
_refine_ls_matrix_type full
_refine_ls_number_parameters 354
_refine_ls_number_reflns 4654
_refine_ls_number_restraints 72
_refine_ls_restrained_S_all 1.090
_refine_ls_R_factor_all 0.0839
_refine_ls_R_factor_gt 0.0533
_refine_ls_shift/su_max 0.000
_refine_ls_shift/su_mean 0.000
_refine_ls_structure_factor_coef Fsqd
_refine_ls_weighting_details 'w=1/[\s^2^(Fo^2^)+(0.0474P)^2^+2.1140P] where P=(Fo^2^+2Fc^2^)/3'
_refine_ls_weighting_scheme calc
_refine_ls_wR_factor_gt 0.1219
_refine_ls_wR_factor_ref 0.1533
_reflns_number_gt 3350
_reflns_number_total 4654
_reflns_threshold_expression 'I > 2\s(I)'
_cod_data_source_file su4041sup1.cif
_cod_data_source_block I
_cod_database_code 1543350
_shelx_space_group_comment
;
The symmetry employed for this shelxl refinement is uniquely defined
by the following loop, which should always be used as a source of
symmetry information in preference to the above space-group names.
They are only intended as comments.
;
_shelx_estimated_absorpt_t_min 0.974
_shelx_estimated_absorpt_t_max 0.985

loop_
_space_group_symop_operation_xyz
'x, y, z'
'-x, y+1/2, -z+1/2'
'-x, -y, -z'
'x, -y-1/2, z-1/2'

loop_
_atom_site_type_symbol
_atom_site_label
_atom_site_fract_x
_atom_site_fract_y
_atom_site_fract_z
_atom_site_U_iso_or_equiv
_atom_site_adp_type
_atom_site_calc_flag
_atom_site_occupancy
_atom_site_disorder_assembly
_atom_site_disorder_group
C C1 0.29699(12) 0.55506(14) 0.4059(3) 0.0400(5) Uani d 1 . .
C C2 0.35508(15) 0.60419(16) 0.3708(3) 0.0540(7) Uani d 1 . .
H H2 0.3987 0.5790 0.3497 0.065 Uiso calc 1 . .
C C3 0.35069(15) 0.68822(16) 0.3658(4) 0.0601(8) Uani d 1 . .
H H3 0.3911 0.7185 0.3417 0.072 Uiso calc 1 . .
C C4 0.28656(15) 0.72918(16) 0.3964(3) 0.0566(7) Uani d 1 . .
C C5 0.22779(15) 0.68068(16) 0.4334(3) 0.0555(7) Uani d 1 . .
H H5 0.1844 0.7056 0.4561 0.067 Uiso calc 1 . .
C C6 0.23396(13) 0.59608(15) 0.4363(3) 0.0436(6) Uani d 1 . .
C C7 0.17976(13) 0.47332(14) 0.5134(3) 0.0412(6) Uani d 1 . .
C C8 0.12177(13) 0.44161(15) 0.5811(3) 0.0447(6) Uani d 1 . .
H H8 0.0807 0.4744 0.5917 0.054 Uiso calc 1 . .
C C9 0.12425(13) 0.36132(14) 0.6335(3) 0.0410(6) Uani d 1 . .
C C10 0.18786(13) 0.31512(15) 0.6149(3) 0.0442(6) Uani d 1 . .
H H10 0.1923 0.2616 0.6513 0.053 Uiso calc 1 . .
C C11 0.24385(13) 0.34752(14) 0.5440(3) 0.0426(6) Uani d 1 . .
H H11 0.2847 0.3147 0.5314 0.051 Uiso calc 1 . .
C C12 0.24146(12) 0.42754(14) 0.4904(3) 0.0373(5) Uani d 1 . .
C C13 0.29979(12) 0.46205(14) 0.4032(3) 0.0391(5) Uani d 1 . .
C C14 0.29140(13) 0.43066(14) 0.2440(3) 0.0401(5) Uani d 1 . .
C C15 0.23015(15) 0.43577(16) 0.1353(3) 0.0492(6) Uani d 1 . .
H H15 0.1854 0.4588 0.1553 0.059 Uiso calc 1 . .
C C16 0.23772(17) 0.40540(17) -0.0046(3) 0.0585(7) Uani d 1 . .
H H16 0.1972 0.4077 -0.0793 0.070 Uiso calc 1 . .
C C17 0.30422(17) 0.37172(18) -0.0353(3) 0.0604(8) Uani d 1 . .
H H17 0.3079 0.3523 -0.1304 0.072 Uiso calc 1 . .
C C18 0.36521(16) 0.36645(17) 0.0729(3) 0.0553(7) Uani d 1 . .
H H18 0.4100 0.3439 0.0526 0.066 Uiso calc 1 . .
C C19 0.35730(14) 0.39608(15) 0.2131(3) 0.0436(6) Uani d 1 . .
C C20 0.41227(14) 0.39862(14) 0.3487(3) 0.0431(6) Uani d 1 . .
C C21 0.41217(14) 0.44670(16) 0.6068(3) 0.0476(6) Uani d 1 . .
H H21A 0.4547 0.4827 0.6024 0.057 Uiso calc 1 . .
H H21B 0.3776 0.4748 0.6626 0.057 Uiso calc 1 . .
C C22 0.43761(14) 0.37143(17) 0.6847(3) 0.0484(6) Uani d 1 . .
C C23 0.45786(16) 0.3112(2) 0.7474(3) 0.0624(8) Uani d 1 . .
H H23 0.4740 0.2632 0.7974 0.075 Uiso calc 1 . .
N N1 0.37558(10) 0.43172(12) 0.4563(2) 0.0412(5) Uani d 1 . .
N N3 0.06666(12) 0.32915(14) 0.7002(3) 0.0552(6) Uani d 1 . .
O O1 0.17142(9) 0.55466(10) 0.4709(2) 0.0564(5) Uani d 1 . .
O O2 0.47756(10) 0.37691(12) 0.3659(2) 0.0570(5) Uani d 1 . .
C C25 0.07600(17) 0.25489(18) 0.7890(3) 0.0618(8) Uani d 1 . .
H H25A 0.0476 0.2605 0.8719 0.074 Uiso calc 1 . .
H H25B 0.1282 0.2497 0.8296 0.074 Uiso calc 1 . .
C C26 -0.00442(16) 0.3710(2) 0.6930(4) 0.0693(9) Uani d 1 . .
H H26A -0.0432 0.3302 0.6979 0.083 Uiso calc 1 . .
H H26B -0.0147 0.3985 0.5977 0.083 Uiso calc 1 . .
C C24 0.0522(2) 0.1779(2) 0.7072(5) 0.0911(11) Uani d 1 . .
H H24A 0.0601 0.1319 0.7735 0.137 Uiso calc 1 . .
H H24B 0.0001 0.1816 0.6689 0.137 Uiso calc 1 . .
H H24C 0.0809 0.1708 0.6264 0.137 Uiso calc 1 . .
C C27 -0.0086(2) 0.4336(3) 0.8147(5) 0.1045(14) Uani d 1 . .
H H27A -0.0571 0.4585 0.8025 0.157 Uiso calc 1 . .
H H27B 0.0001 0.4068 0.9097 0.157 Uiso calc 1 . .
H H27C 0.0287 0.4751 0.8094 0.157 Uiso calc 1 . .
C C28 0.3992(3) 0.8913(3) 0.4442(5) 0.1125(14) Uani d 1 . .
H H28A 0.4341 0.9241 0.3987 0.169 Uiso calc 1 . .
H H28C 0.3791 0.9233 0.5185 0.169 Uiso calc 1 . .
H H28B 0.4243 0.8439 0.4898 0.169 Uiso calc 1 . .
C C29 0.33793(18) 0.86470(19) 0.3299(4) 0.0703(9) Uani d 1 . .
H H29A 0.3124 0.9123 0.2829 0.084 Uiso calc 1 A 1
H H29B 0.3577 0.8326 0.2541 0.084 Uiso calc 1 A 1
N N2 0.2856(5) 0.8146(6) 0.4037(10) 0.073(2) Uani d 0.730(10) B 1
C C30 0.2286(3) 0.8579(3) 0.4703(8) 0.0714(17) Uani d 0.730(10) B 1
H H30A 0.2492 0.9091 0.5123 0.086 Uiso calc 0.730(10) B 1
H H30B 0.2143 0.8249 0.5510 0.086 Uiso calc 0.730(10) B 1
C C31 0.1602(4) 0.8765(4) 0.3633(8) 0.106(2) Uani d 0.730(10) B 1
H H31A 0.1246 0.9051 0.4141 0.159 Uiso calc 0.730(10) B 1
H H31B 0.1736 0.9102 0.2842 0.159 Uiso calc 0.730(10) B 1
H H31C 0.1386 0.8260 0.3229 0.159 Uiso calc 0.730(10) B 1
N N2' 0.2711(11) 0.8100(15) 0.358(3) 0.060(4) Uani d 0.270(10) B 2
C C30' 0.1995(10) 0.8497(8) 0.3683(19) 0.075(4) Uani d 0.270(10) B 2
H H30C 0.1595 0.8178 0.3140 0.090 Uiso calc 0.270(10) B 2
H H30D 0.1990 0.9042 0.3247 0.090 Uiso calc 0.270(10) B 2
C C31' 0.1881(12) 0.8558(10) 0.5277(18) 0.103(6) Uani d 0.270(10) B 2
H H31D 0.1411 0.8819 0.5349 0.155 Uiso calc 0.270(10) B 2
H H31E 0.1883 0.8017 0.5700 0.155 Uiso calc 0.270(10) B 2
H H31F 0.2277 0.8878 0.5807 0.155 Uiso calc 0.270(10) B 2

loop_
_atom_site_aniso_label
_atom_site_aniso_U_11
_atom_site_aniso_U_22
_atom_site_aniso_U_33
_atom_site_aniso_U_12
_atom_site_aniso_U_13
_atom_site_aniso_U_23
C1 0.0367(12) 0.0351(12) 0.0485(14) 0.0002(10) 0.0066(10) -0.0021(10)
C2 0.0440(14) 0.0443(15) 0.0771(19) 0.0025(12) 0.0201(13) -0.0055(13)
C3 0.0462(15) 0.0426(15) 0.095(2) -0.0087(12) 0.0213(15) -0.0040(15)
C4 0.0509(16) 0.0399(15) 0.082(2) 0.0005(12) 0.0181(14) 0.0014(13)
C5 0.0472(15) 0.0407(14) 0.083(2) 0.0081(12) 0.0231(14) 0.0074(13)
C6 0.0385(13) 0.0383(13) 0.0549(15) 0.0005(10) 0.0099(11) 0.0055(11)
C7 0.0387(13) 0.0362(13) 0.0477(14) 0.0025(10) 0.0020(11) 0.0062(10)
C8 0.0381(13) 0.0429(14) 0.0531(15) 0.0056(11) 0.0060(11) 0.0072(11)
C9 0.0395(13) 0.0414(13) 0.0407(13) -0.0027(10) -0.0002(10) 0.0037(10)
C10 0.0488(14) 0.0335(12) 0.0478(14) -0.0011(11) -0.0027(11) 0.0041(10)
C11 0.0393(13) 0.0370(13) 0.0500(14) 0.0041(10) 0.0000(11) -0.0038(11)
C12 0.0359(12) 0.0340(12) 0.0413(13) 0.0011(10) 0.0028(10) -0.0009(10)
C13 0.0350(12) 0.0368(12) 0.0444(13) 0.0030(10) 0.0015(10) -0.0033(10)
C14 0.0455(13) 0.0321(12) 0.0421(13) -0.0043(10) 0.0037(11) -0.0002(10)
C15 0.0496(15) 0.0467(15) 0.0494(15) -0.0010(12) -0.0004(12) 0.0014(12)
C16 0.0691(19) 0.0565(17) 0.0453(15) -0.0097(14) -0.0091(14) 0.0007(13)
C17 0.074(2) 0.0657(19) 0.0413(15) -0.0093(15) 0.0080(14) -0.0076(13)
C18 0.0602(17) 0.0582(17) 0.0492(15) -0.0023(13) 0.0140(13) -0.0089(13)
C19 0.0466(14) 0.0420(13) 0.0423(13) -0.0018(11) 0.0060(11) -0.0044(11)
C20 0.0422(14) 0.0370(13) 0.0504(15) 0.0006(11) 0.0071(11) -0.0039(11)
C21 0.0460(14) 0.0484(15) 0.0467(14) -0.0021(12) -0.0004(11) -0.0091(12)
C22 0.0442(14) 0.0555(17) 0.0448(14) -0.0026(12) 0.0034(11) -0.0019(13)
C23 0.0612(18) 0.065(2) 0.0599(18) 0.0009(15) 0.0045(14) 0.0101(15)
N1 0.0384(11) 0.0424(11) 0.0419(11) 0.0032(9) 0.0020(9) -0.0066(9)
N3 0.0489(13) 0.0508(13) 0.0665(15) 0.0008(10) 0.0108(11) 0.0190(11)
O1 0.0408(10) 0.0399(10) 0.0914(14) 0.0083(8) 0.0200(9) 0.0207(9)
O2 0.0406(10) 0.0644(12) 0.0661(12) 0.0049(9) 0.0072(9) -0.0151(10)
C25 0.0676(19) 0.0595(18) 0.0589(17) -0.0004(14) 0.0114(14) 0.0160(14)
C26 0.0486(16) 0.071(2) 0.090(2) -0.0004(14) 0.0149(16) 0.0262(18)
C24 0.100(3) 0.061(2) 0.110(3) -0.0123(19) 0.003(2) 0.009(2)
C27 0.111(3) 0.096(3) 0.117(3) 0.032(2) 0.052(3) 0.021(3)
C28 0.122(4) 0.107(3) 0.105(3) -0.018(3) -0.001(3) -0.003(3)
C29 0.075(2) 0.0487(17) 0.088(2) -0.0019(15) 0.0143(18) 0.0119(16)
N2 0.067(4) 0.039(2) 0.116(6) 0.001(3) 0.026(4) -0.004(3)
C30 0.078(4) 0.043(2) 0.098(4) 0.001(2) 0.029(3) -0.003(3)
C31 0.071(4) 0.092(4) 0.156(6) 0.024(3) 0.019(4) 0.034(4)
N2' 0.053(7) 0.034(6) 0.100(10) -0.004(5) 0.033(7) 0.021(7)
C30' 0.072(8) 0.040(6) 0.112(9) -0.011(6) 0.011(8) 0.015(7)
C31' 0.112(12) 0.074(9) 0.136(13) -0.003(8) 0.060(11) -0.016(9)

loop_
_atom_type_symbol
_atom_type_description
_atom_type_scat_dispersion_real
_atom_type_scat_dispersion_imag
_atom_type_scat_source
C C 0.0033 0.0016 'International Tables Vol C Tables 4.2.6.8 and 6.1.1.4'
H H 0.0000 0.0000 'International Tables Vol C Tables 4.2.6.8 and 6.1.1.4'
N N 0.0061 0.0033 'International Tables Vol C Tables 4.2.6.8 and 6.1.1.4'
O O 0.0106 0.0060 'International Tables Vol C Tables 4.2.6.8 and 6.1.1.4'

loop_
_geom_angle_atom_site_label_1
_geom_angle_atom_site_label_2
_geom_angle_atom_site_label_3
_geom_angle
C6 C1 C2 115.9(2)
C6 C1 C13 121.1(2)
C2 C1 C13 122.9(2)
C3 C2 C1 122.6(2)
C3 C2 H2 118.7
C1 C2 H2 118.7
C2 C3 C4 121.0(2)
C2 C3 H3 119.5
C4 C3 H3 119.5
N2' C4 C3 123.4(8)
N2 C4 C3 120.1(4)
N2' C4 C5 117.6(8)
N2 C4 C5 122.5(4)
C3 C4 C5 117.1(2)
C6 C5 C4 120.3(2)
C6 C5 H5 119.8
C4 C5 H5 119.8
C1 C6 C5 123.0(2)
C1 C6 O1 122.0(2)
C5 C6 O1 115.0(2)
C12 C7 O1 122.3(2)
C12 C7 C8 122.8(2)
O1 C7 C8 114.9(2)
C7 C8 C9 120.7(2)
C7 C8 H8 119.6
C9 C8 H8 119.6
N3 C9 C8 121.1(2)
N3 C9 C10 122.0(2)
C8 C9 C10 116.9(2)
C11 C10 C9 121.2(2)
C11 C10 H10 119.4
C9 C10 H10 119.4
C10 C11 C12 122.2(2)
C10 C11 H11 118.9
C12 C11 H11 118.9
C7 C12 C11 116.2(2)
C7 C12 C13 120.9(2)
C11 C12 C13 122.8(2)
N1 C13 C12 112.79(19)
N1 C13 C1 111.12(18)
C12 C13 C1 109.62(19)
N1 C13 C14 99.74(18)
C12 C13 C14 112.69(19)
C1 C13 C14 110.59(19)
C19 C14 C15 120.6(2)
C19 C14 C13 110.5(2)
C15 C14 C13 128.8(2)
C14 C15 C16 117.7(3)
C14 C15 H15 121.1
C16 C15 H15 121.1
C17 C16 C15 121.3(3)
C17 C16 H16 119.3
C15 C16 H16 119.3
C18 C17 C16 121.0(3)
C18 C17 H17 119.5
C16 C17 H17 119.5
C17 C18 C19 117.6(3)
C17 C18 H18 121.2
C19 C18 H18 121.2
C14 C19 C18 121.7(2)
C14 C19 C20 108.8(2)
C18 C19 C20 129.5(2)
O2 C20 N1 125.2(2)
O2 C20 C19 129.1(2)
N1 C20 C19 105.8(2)
C22 C21 N1 112.9(2)
C22 C21 H21A 109.0
N1 C21 H21A 109.0
C22 C21 H21B 109.0
N1 C21 H21B 109.0
H21A C21 H21B 107.8
C23 C22 C21 179.8(3)
C22 C23 H23 180.0
C20 N1 C21 122.4(2)
C20 N1 C13 114.64(19)
C21 N1 C13 122.43(19)
C9 N3 C26 121.4(2)
C9 N3 C25 121.5(2)
C26 N3 C25 117.0(2)
C7 O1 C6 117.82(18)
N3 C25 C24 114.7(3)
N3 C25 H25A 108.6
C24 C25 H25A 108.6
N3 C25 H25B 108.6
C24 C25 H25B 108.6
H25A C25 H25B 107.6
N3 C26 C27 114.4(3)
N3 C26 H26A 108.7
C27 C26 H26A 108.7
N3 C26 H26B 108.7
C27 C26 H26B 108.7
H26A C26 H26B 107.6
C25 C24 H24A 109.5
C25 C24 H24B 109.5
H24A C24 H24B 109.5
C25 C24 H24C 109.5
H24A C24 H24C 109.5
H24B C24 H24C 109.5
C26 C27 H27A 109.5
C26 C27 H27B 109.5
H27A C27 H27B 109.5
C26 C27 H27C 109.5
H27A C27 H27C 109.5
H27B C27 H27C 109.5
C29 C28 H28A 109.5
C29 C28 H28C 109.5
H28A C28 H28C 109.5
C29 C28 H28B 109.5
H28A C28 H28B 109.5
H28C C28 H28B 109.5
N2 C29 C28 108.0(5)
C28 C29 N2' 125.4(10)
N2 C29 H29A 110.1
C28 C29 H29A 110.1
N2 C29 H29B 110.1
C28 C29 H29B 110.1
H29A C29 H29B 108.4
C4 N2 C30 121.3(7)
C4 N2 C29 121.2(6)
C30 N2 C29 117.2(7)
N2 C30 C31 113.6(8)
N2 C30 H30A 108.9
C31 C30 H30A 108.9
N2 C30 H30B 108.9
C31 C30 H30B 108.9
H30A C30 H30B 107.7
C30 C31 H31A 109.5
C30 C31 H31B 109.5
H31A C31 H31B 109.5
C30 C31 H31C 109.5
H31A C31 H31C 109.5
H31B C31 H31C 109.5
C4 N2' C30' 123.9(15)
C4 N2' C29 117.0(12)
C30' N2' C29 118.2(16)
N2' C30' C31' 109(2)
N2' C30' H30C 109.9
C31' C30' H30C 109.9
N2' C30' H30D 109.9
C31' C30' H30D 109.9
H30C C30' H30D 108.3
C30' C31' H31D 109.5
C30' C31' H31E 109.5
H31D C31' H31E 109.5
C30' C31' H31F 109.5
H31D C31' H31F 109.5
H31E C31' H31F 109.5

loop_
_geom_bond_atom_site_label_1
_geom_bond_atom_site_label_2
_geom_bond_distance
C1 C6 1.379(3)
C1 C2 1.390(3)
C1 C13 1.514(3)
C2 C3 1.369(4)
C2 H2 0.9300
C3 C4 1.396(4)
C3 H3 0.9300
C4 N2' 1.38(2)
C4 N2 1.391(10)
C4 C5 1.399(4)
C5 C6 1.380(3)
C5 H5 0.9300
C6 O1 1.387(3)
C7 C12 1.379(3)
C7 O1 1.380(3)
C7 C8 1.383(3)
C8 C9 1.388(3)
C8 H8 0.9300
C9 N3 1.375(3)
C9 C10 1.402(3)
C10 C11 1.375(3)
C10 H10 0.9300
C11 C12 1.388(3)
C11 H11 0.9300
C12 C13 1.508(3)
C13 N1 1.475(3)
C13 C14 1.521(3)
C14 C19 1.379(3)
C14 C15 1.384(3)
C15 C16 1.386(4)
C15 H15 0.9300
C16 C17 1.382(4)
C16 H16 0.9300
C17 C18 1.378(4)
C17 H17 0.9300
C18 C19 1.386(3)
C18 H18 0.9300
C19 C20 1.476(3)
C20 O2 1.221(3)
C20 N1 1.362(3)
C21 C22 1.457(4)
C21 N1 1.457(3)
C21 H21A 0.9700
C21 H21B 0.9700
C22 C23 1.167(4)
C23 H23 0.9300
N3 C26 1.447(4)
N3 C25 1.449(3)
C25 C24 1.489(4)
C25 H25A 0.9700
C25 H25B 0.9700
C26 C27 1.512(5)
C26 H26A 0.9700
C26 H26B 0.9700
C24 H24A 0.9600
C24 H24B 0.9600
C24 H24C 0.9600
C27 H27A 0.9600
C27 H27B 0.9600
C27 H27C 0.9600
C28 C29 1.478(5)
C28 H28A 0.9600
C28 H28C 0.9600
C28 H28B 0.9600
C29 N2 1.474(10)
C29 N2' 1.55(2)
C29 H29A 0.9700
C29 H29B 0.9700
N2 C30 1.446(8)
C30 C31 1.497(8)
C30 H30A 0.9700
C30 H30B 0.9700
C31 H31A 0.9600
C31 H31B 0.9600
C31 H31C 0.9600
N2' C30' 1.459(15)
C30' C31' 1.492(15)
C30' H30C 0.9700
C30' H30D 0.9700
C31' H31D 0.9600
C31' H31E 0.9600
C31' H31F 0.9600

loop_
_geom_hbond_atom_site_label_D
_geom_hbond_atom_site_label_H
_geom_hbond_atom_site_label_A
_geom_hbond_site_symmetry_A
_geom_hbond_distance_DH
_geom_hbond_distance_HA
_geom_hbond_distance_DA
_geom_hbond_angle_DHA
C21 H21A O2 3_666 0.97 2.59 3.483(3) 153
C23 H23 O2 4_566 0.93 2.36 3.246(4) 159

loop_
_geom_torsion_atom_site_label_1
_geom_torsion_atom_site_label_2
_geom_torsion_atom_site_label_3
_geom_torsion_atom_site_label_4
_geom_torsion
C6 C1 C2 C3 -0.1(4)
C13 C1 C2 C3 176.5(3)
C1 C2 C3 C4 0.0(5)
C2 C3 C4 N2' -163.3(13)
C2 C3 C4 N2 174.3(5)
C2 C3 C4 C5 0.6(5)
N2' C4 C5 C6 163.9(12)
N2 C4 C5 C6 -174.6(5)
C3 C4 C5 C6 -1.0(4)
C2 C1 C6 C5 -0.3(4)
C13 C1 C6 C5 -177.0(2)
C2 C1 C6 O1 179.0(2)
C13 C1 C6 O1 2.3(4)
C4 C5 C6 C1 0.9(4)
C4 C5 C6 O1 -178.5(3)
C12 C7 C8 C9 1.8(4)
O1 C7 C8 C9 -178.0(2)
C7 C8 C9 N3 -179.6(2)
C7 C8 C9 C10 0.3(4)
N3 C9 C10 C11 178.0(2)
C8 C9 C10 C11 -1.9(3)
C9 C10 C11 C12 1.5(4)
O1 C7 C12 C11 177.6(2)
C8 C7 C12 C11 -2.2(4)
O1 C7 C12 C13 -6.2(4)
C8 C7 C12 C13 174.1(2)
C10 C11 C12 C7 0.5(3)
C10 C11 C12 C13 -175.7(2)
C7 C12 C13 N1 147.4(2)
C11 C12 C13 N1 -36.6(3)
C7 C12 C13 C1 23.0(3)
C11 C12 C13 C1 -161.0(2)
C7 C12 C13 C14 -100.6(2)
C11 C12 C13 C14 75.4(3)
C6 C1 C13 N1 -146.5(2)
C2 C1 C13 N1 37.1(3)
C6 C1 C13 C12 -21.1(3)
C2 C1 C13 C12 162.4(2)
C6 C1 C13 C14 103.7(3)
C2 C1 C13 C14 -72.7(3)
N1 C13 C14 C19 -5.7(2)
C12 C13 C14 C19 -125.6(2)
C1 C13 C14 C19 111.4(2)
N1 C13 C14 C15 176.7(2)
C12 C13 C14 C15 56.8(3)
C1 C13 C14 C15 -66.2(3)
C19 C14 C15 C16 -0.3(4)
C13 C14 C15 C16 177.1(2)
C14 C15 C16 C17 -0.5(4)
C15 C16 C17 C18 0.6(4)
C16 C17 C18 C19 0.0(4)
C15 C14 C19 C18 1.0(4)
C13 C14 C19 C18 -176.9(2)
C15 C14 C19 C20 -179.8(2)
C13 C14 C19 C20 2.4(3)
C17 C18 C19 C14 -0.8(4)
C17 C18 C19 C20 -179.9(3)
C14 C19 C20 O2 -177.1(3)
C18 C19 C20 O2 2.0(5)
C14 C19 C20 N1 2.4(3)
C18 C19 C20 N1 -178.5(3)
O2 C20 N1 C21 1.4(4)
C19 C20 N1 C21 -178.1(2)
O2 C20 N1 C13 173.0(2)
C19 C20 N1 C13 -6.6(3)
C22 C21 N1 C20 -63.7(3)
C22 C21 N1 C13 125.4(2)
C12 C13 N1 C20 127.4(2)
C1 C13 N1 C20 -109.1(2)
C14 C13 N1 C20 7.6(2)
C12 C13 N1 C21 -61.1(3)
C1 C13 N1 C21 62.5(3)
C14 C13 N1 C21 179.1(2)
C8 C9 N3 C26 12.2(4)
C10 C9 N3 C26 -167.7(3)
C8 C9 N3 C25 -163.6(2)
C10 C9 N3 C25 16.5(4)
C12 C7 O1 C6 -15.2(3)
C8 C7 O1 C6 164.6(2)
C1 C6 O1 C7 17.1(4)
C5 C6 O1 C7 -163.6(2)
C9 N3 C25 C24 -95.0(3)
C26 N3 C25 C24 89.1(4)
C9 N3 C26 C27 -87.4(3)
C25 N3 C26 C27 88.6(3)
C3 C4 N2 C30 -164.4(6)
C5 C4 N2 C30 9.0(11)
C3 C4 N2 C29 22.2(10)
C5 C4 N2 C29 -164.5(5)
C28 C29 N2 C4 -100.9(7)
C28 C29 N2 C30 85.4(8)
C4 N2 C30 C31 -88.3(9)
C29 N2 C30 C31 85.3(7)
C3 C4 N2' C30' 170.0(16)
C5 C4 N2' C30' 6(3)
C3 C4 N2' C29 -21(2)
C5 C4 N2' C29 175.3(11)
C28 C29 N2' C4 -68(2)
C28 C29 N2' C30' 101.3(18)
C4 N2' C30' C31' 67(3)
C29 N2' C30' C31' -102.4(18)

_cod_database_fobs_code 1543350
